data_7152219
loop_
_publ_author_name
'Fedoseyenko, Dmytro'
'Raghuraman, Arjun'
'Ko, Eunhwa'
'Burgess, Kevin'

_publ_section_title
;
 Omegatides: constrained analogs of peptide primary sequence.
;
_journal_issue 5
_journal_name_full 'Organic &amp; biomolecular chemistry'
_journal_page_first 921
_journal_page_last 924
_journal_paper_doi 10.1039/c2ob06692k
_journal_volume 10
_journal_year 2012
_chemical_absolute_configuration ab
_chemical_formula_sum 'C20 H30 Cl3 N3 O4'
_chemical_formula_weight 482.82
_chemical_name_systematic
;
?
;
_space_group_IT_number 4
_symmetry_cell_setting monoclinic
_symmetry_space_group_name_Hall 'P 2yb'
_symmetry_space_group_name_H-M 'P 1 21 1'
_atom_sites_solution_hydrogens geom
_atom_sites_solution_primary direct
_atom_sites_solution_secondary difmap
_audit_creation_method SHELXL-97
_cell_angle_alpha 90.00
_cell_angle_beta 100.899(3)
_cell_angle_gamma 90.00
_cell_formula_units_Z 2
_cell_length_a 13.1883(6)
_cell_length_b 6.5039(3)
_cell_length_c 14.5084(7)
_cell_measurement_reflns_used 8144
_cell_measurement_temperature 110(2)
_cell_measurement_theta_max 61.05
_cell_measurement_theta_min 3.10
_cell_volume 1222.02(10)
_computing_cell_refinement 'Bruker FRAMBO'
_computing_data_collection 'Bruker FRAMBO'
_computing_data_reduction 'Bruker SAINT'
_computing_molecular_graphics 'Bruker SHELXTL'
_computing_publication_material 'Bruker SHELXTL'
_computing_structure_refinement 'SHELXL-97 (Sheldrick, 2008)'
_computing_structure_solution 'SHELXS-97 (Sheldrick, 2008)'
_diffrn_ambient_temperature 110(2)
_diffrn_measured_fraction_theta_full 0.986
_diffrn_measured_fraction_theta_max 0.986
_diffrn_measurement_device_type 'MWPC area detector'
_diffrn_measurement_method '\f and \w scans'
_diffrn_radiation_monochromator graphite
_diffrn_radiation_source 'fine-focus sealed tube'
_diffrn_radiation_type CuK\a
_diffrn_radiation_wavelength 1.54178
_diffrn_reflns_av_R_equivalents 0.0559
_diffrn_reflns_av_sigmaI/netI 0.0441
_diffrn_reflns_limit_h_max 14
_diffrn_reflns_limit_h_min -14
_diffrn_reflns_limit_k_max 7
_diffrn_reflns_limit_k_min -7
_diffrn_reflns_limit_l_max 16
_diffrn_reflns_limit_l_min -16
_diffrn_reflns_number 25392
_diffrn_reflns_theta_full 59.98
_diffrn_reflns_theta_max 59.98
_diffrn_reflns_theta_min 3.10
_exptl_absorpt_coefficient_mu 3.645
_exptl_absorpt_correction_T_max 0.9307
_exptl_absorpt_correction_T_min 0.4077
_exptl_absorpt_correction_type multi-scan
_exptl_absorpt_process_details sadabs
_exptl_crystal_colour 'colorless '
_exptl_crystal_density_diffrn 1.312
_exptl_crystal_density_method 'not measured'
_exptl_crystal_description 'plate '
_exptl_crystal_F_000 508
_exptl_crystal_size_max 0.30
_exptl_crystal_size_mid 0.20
_exptl_crystal_size_min 0.02
_refine_diff_density_max 0.184
_refine_diff_density_min -0.238
_refine_diff_density_rms 0.046
_refine_ls_abs_structure_details 'Flack H D (1983), Acta Cryst. A39, 876-881'
_refine_ls_abs_structure_Flack 0.026(13)
_refine_ls_extinction_method none
_refine_ls_goodness_of_fit_ref 1.006
_refine_ls_hydrogen_treatment constr
_refine_ls_matrix_type full
_refine_ls_number_parameters 277
_refine_ls_number_reflns 3561
_refine_ls_number_restraints 1
_refine_ls_restrained_S_all 1.006
_refine_ls_R_factor_all 0.0393
_refine_ls_R_factor_gt 0.0330
_refine_ls_shift/su_max 0.001
_refine_ls_shift/su_mean 0.000
_refine_ls_structure_factor_coef Fsqd
_refine_ls_weighting_details 'calc w=1/[\s^2^(Fo^2^)+(0.0450P)^2^+0.0000P] where P=(Fo^2^+2Fc^2^)/3'
_refine_ls_weighting_scheme calc
_refine_ls_wR_factor_gt 0.0755
_refine_ls_wR_factor_ref 0.0773
_reflns_number_gt 3060
_reflns_number_total 3561
_reflns_threshold_expression >2sigma(I)
_cod_data_source_file c2ob06692k.txt
_cod_data_source_block kb
_cod_depositor_comments
;
The following automatic conversions were performed:

'_symmetry_cell_setting' value 'Monoclinic' changed to 'monoclinic'
according to /home/saulius/struct/CIF-dictionaries/cif_core.dic
dictionary named 'cif_core.dic' version 2.4.1 from 2010-06-29.

Automatic conversion script
Id: cif_fix_values 1715 2011-07-08 13:25:40Z adriana 
;
_cod_original_sg_symbol_H-M P2(1)
_cod_database_code 7152219

loop_
_symmetry_equiv_pos_as_xyz
'x, y, z'
'-x, y+1/2, -z'

loop_
_atom_site_label
_atom_site_type_symbol
_atom_site_fract_x
_atom_site_fract_y
_atom_site_fract_z
_atom_site_U_iso_or_equiv
_atom_site_adp_type
_atom_site_occupancy
_atom_site_symmetry_multiplicity
_atom_site_calc_flag
_atom_site_refinement_flags
Cl1 Cl 0.42108(7) 0.42247(13) 0.50217(6) 0.0494(3) Uani 1 1 d .
Cl2 Cl 0.31776(7) 0.07774(14) 0.39856(6) 0.0455(2) Uani 1 1 d .
Cl3 Cl 0.20323(7) 0.34862(14) 0.49711(6) 0.0493(3) Uani 1 1 d .
O1 O 0.09399(14) 1.3806(3) 0.04932(13) 0.0275(5) Uani 1 1 d .
O2 O 0.28557(14) 0.6487(3) 0.28038(13) 0.0234(5) Uani 1 1 d .
O3 O 0.61044(14) 0.8114(3) 0.02797(13) 0.0271(5) Uani 1 1 d .
O4 O 0.86848(14) 0.7758(3) 0.30663(14) 0.0269(5) Uani 1 1 d .
N1 N 0.10353(17) 1.0301(3) 0.03675(16) 0.0232(6) Uani 1 1 d .
H1 H 0.0408 1.0105 0.0045 0.028 Uiso 1 1 calc R
N2 N 0.34705(15) 0.8579(3) 0.17687(14) 0.0173(5) Uani 1 1 d .
N3 N 0.61462(16) 0.7079(4) 0.17989(15) 0.0212(5) Uani 1 1 d .
C1 C 0.1396(2) 1.2160(4) 0.06621(19) 0.0203(7) Uani 1 1 d .
C2 C 0.2476(2) 1.1892(4) 0.12328(19) 0.0191(6) Uani 1 1 d .
H2A H 0.2587 1.2767 0.1801 0.023 Uiso 1 1 calc R
H2B H 0.3008 1.2212 0.0856 0.023 Uiso 1 1 calc R
C3 C 0.24808(19) 0.9610(4) 0.14856(19) 0.0166(6) Uani 1 1 d .
H3 H 0.2111 0.9484 0.2024 0.020 Uiso 1 1 calc R
C4 C 0.17740(19) 0.8620(4) 0.06281(18) 0.0207(6) Uani 1 1 d .
H4 H 0.1414 0.7398 0.0833 0.025 Uiso 1 1 calc R
C5 C 0.2306(2) 0.8024(5) -0.01761(19) 0.0273(7) Uani 1 1 d .
H5A H 0.2791 0.6897 0.0024 0.041 Uiso 1 1 calc R
H5B H 0.2683 0.9212 -0.0355 0.041 Uiso 1 1 calc R
H5C H 0.1787 0.7580 -0.0715 0.041 Uiso 1 1 calc R
C6 C 0.3556(2) 0.7069(4) 0.24162(19) 0.0198(6) Uani 1 1 d .
C7 C 0.46452(19) 0.6264(4) 0.25819(18) 0.0196(7) Uani 1 1 d .
H7A H 0.4659 0.4749 0.2650 0.024 Uiso 1 1 calc R
H7B H 0.5068 0.6887 0.3150 0.024 Uiso 1 1 calc R
C8 C 0.5024(2) 0.6926(4) 0.16979(19) 0.0189(6) Uani 1 1 d .
H8 H 0.4770 0.5905 0.1192 0.023 Uiso 1 1 calc R
C9 C 0.44489(18) 0.8998(4) 0.14319(18) 0.0177(6) Uani 1 1 d .
H9 H 0.4307 0.9186 0.0735 0.021 Uiso 1 1 calc R
C10 C 0.5013(2) 1.0861(5) 0.1910(2) 0.0252(7) Uani 1 1 d .
H10A H 0.5663 1.1052 0.1686 0.038 Uiso 1 1 calc R
H10B H 0.5160 1.0648 0.2591 0.038 Uiso 1 1 calc R
H10C H 0.4580 1.2086 0.1761 0.038 Uiso 1 1 calc R
C11 C 0.6584(2) 0.7804(4) 0.10810(19) 0.0213(7) Uani 1 1 d .
C12 C 0.7683(2) 0.8158(5) 0.14502(19) 0.0232(7) Uani 1 1 d .
H12 H 0.8180 0.8618 0.1100 0.028 Uiso 1 1 calc R
C13 C 0.7864(2) 0.7721(4) 0.2361(2) 0.0219(7) Uani 1 1 d .
C14 C 0.6899(2) 0.6928(5) 0.26714(19) 0.0216(6) Uani 1 1 d .
H14 H 0.6703 0.7865 0.3155 0.026 Uiso 1 1 calc R
C15 C 0.7064(2) 0.4753(5) 0.3059(2) 0.0297(7) Uani 1 1 d .
H15A H 0.7655 0.4737 0.3582 0.045 Uiso 1 1 calc R
H15B H 0.7199 0.3826 0.2564 0.045 Uiso 1 1 calc R
H15C H 0.6444 0.4296 0.3281 0.045 Uiso 1 1 calc R
C16 C 0.9745(2) 0.8219(5) 0.2914(2) 0.0273(7) Uani 1 1 d .
C17 C 1.0057(2) 0.6625(5) 0.2266(2) 0.0385(8) Uani 1 1 d .
H17A H 1.0802 0.6718 0.2282 0.058 Uiso 1 1 calc R
H17B H 0.9684 0.6869 0.1625 0.058 Uiso 1 1 calc R
H17C H 0.9888 0.5252 0.2471 0.058 Uiso 1 1 calc R
C18 C 1.0371(2) 0.7997(6) 0.3901(2) 0.0427(9) Uani 1 1 d .
H18A H 1.1099 0.8287 0.3897 0.064 Uiso 1 1 calc R
H18B H 1.0303 0.6590 0.4125 0.064 Uiso 1 1 calc R
H18C H 1.0115 0.8969 0.4320 0.064 Uiso 1 1 calc R
C19 C 0.9798(3) 1.0410(5) 0.2575(2) 0.0402(9) Uani 1 1 d .
H19A H 1.0522 1.0808 0.2616 0.060 Uiso 1 1 calc R
H19B H 0.9472 1.1330 0.2967 0.060 Uiso 1 1 calc R
H19C H 0.9436 1.0511 0.1921 0.060 Uiso 1 1 calc R
C20 C 0.3041(2) 0.3333(5) 0.4339(2) 0.0339(8) Uani 1 1 d .
H20 H 0.2864 0.4214 0.3766 0.041 Uiso 1 1 calc R

loop_
_atom_site_aniso_label
_atom_site_aniso_U_11
_atom_site_aniso_U_22
_atom_site_aniso_U_33
_atom_site_aniso_U_23
_atom_site_aniso_U_13
_atom_site_aniso_U_12
Cl1 0.0463(6) 0.0528(6) 0.0439(5) 0.0061(4) -0.0045(4) -0.0143(4)
Cl2 0.0412(5) 0.0485(5) 0.0470(5) -0.0085(4) 0.0087(4) 0.0006(4)
Cl3 0.0430(5) 0.0632(6) 0.0449(5) 0.0093(5) 0.0164(4) 0.0169(4)
O1 0.0140(11) 0.0232(12) 0.0430(12) 0.0015(10) -0.0002(8) 0.0062(9)
O2 0.0143(11) 0.0262(12) 0.0312(11) 0.0084(9) 0.0079(9) 0.0005(8)
O3 0.0198(11) 0.0393(13) 0.0229(11) 0.0006(10) 0.0058(9) 0.0028(9)
O4 0.0135(11) 0.0380(13) 0.0290(11) 0.0034(9) 0.0040(8) -0.0001(8)
N1 0.0089(13) 0.0267(16) 0.0309(14) 0.0000(11) -0.0039(10) -0.0001(10)
N2 0.0119(12) 0.0179(12) 0.0226(12) 0.0004(10) 0.0046(9) 0.0034(9)
N3 0.0106(13) 0.0308(14) 0.0223(13) 0.0012(11) 0.0038(9) 0.0051(10)
C1 0.0128(15) 0.0242(18) 0.0244(16) -0.0011(13) 0.0052(12) -0.0017(13)
C2 0.0138(15) 0.0215(16) 0.0217(15) 0.0013(13) 0.0026(11) 0.0010(13)
C3 0.0108(15) 0.0177(15) 0.0219(15) 0.0039(12) 0.0042(11) 0.0043(11)
C4 0.0120(15) 0.0201(16) 0.0293(16) 0.0013(13) 0.0021(11) 0.0002(12)
C5 0.0235(17) 0.0265(17) 0.0296(17) -0.0063(14) -0.0008(12) 0.0008(13)
C6 0.0201(17) 0.0186(15) 0.0208(16) -0.0028(13) 0.0043(12) 0.0009(13)
C7 0.0150(16) 0.0193(17) 0.0243(16) 0.0003(12) 0.0031(12) 0.0043(11)
C8 0.0131(15) 0.0194(15) 0.0252(16) -0.0045(13) 0.0065(11) 0.0013(12)
C9 0.0095(14) 0.0212(16) 0.0238(15) 0.0019(12) 0.0066(11) -0.0010(11)
C10 0.0182(17) 0.0215(16) 0.0353(17) -0.0018(14) 0.0036(12) -0.0037(13)
C11 0.0197(16) 0.0249(17) 0.0218(17) 0.0000(13) 0.0103(13) 0.0046(12)
C12 0.0129(16) 0.0284(17) 0.0294(17) 0.0013(14) 0.0066(12) 0.0017(12)
C13 0.0154(16) 0.0251(17) 0.0249(17) -0.0004(13) 0.0029(12) 0.0020(12)
C14 0.0157(16) 0.0283(17) 0.0208(16) 0.0019(14) 0.0034(11) 0.0012(13)
C15 0.0203(18) 0.0322(18) 0.0356(18) 0.0067(14) 0.0029(13) -0.0013(13)
C16 0.0131(16) 0.0323(19) 0.0370(18) 0.0034(15) 0.0058(12) -0.0035(13)
C17 0.0208(19) 0.042(2) 0.055(2) -0.0039(17) 0.0126(15) 0.0012(14)
C18 0.0175(18) 0.065(3) 0.043(2) 0.0117(19) -0.0012(14) -0.0052(16)
C19 0.028(2) 0.036(2) 0.056(2) 0.0093(17) 0.0062(16) -0.0020(15)
C20 0.0337(19) 0.039(2) 0.0280(17) 0.0086(16) 0.0034(13) -0.0029(16)

loop_
_atom_type_symbol
_atom_type_description
_atom_type_scat_dispersion_real
_atom_type_scat_dispersion_imag
_atom_type_scat_source
C C 0.0181 0.0091 'International Tables Vol C Tables 4.2.6.8 and 6.1.1.4'
H H 0.0000 0.0000 'International Tables Vol C Tables 4.2.6.8 and 6.1.1.4'
N N 0.0311 0.0180 'International Tables Vol C Tables 4.2.6.8 and 6.1.1.4'
O O 0.0492 0.0322 'International Tables Vol C Tables 4.2.6.8 and 6.1.1.4'
Cl Cl 0.3639 0.7018 'International Tables Vol C Tables 4.2.6.8 and 6.1.1.4'

loop_
_geom_angle_atom_site_label_1
_geom_angle_atom_site_label_2
_geom_angle_atom_site_label_3
_geom_angle
C13 O4 C16 122.4(2)
C1 N1 C4 114.4(2)
C1 N1 H1 122.8
C4 N1 H1 122.8
C6 N2 C3 119.0(2)
C6 N2 C9 113.5(2)
C3 N2 C9 127.6(2)
C11 N3 C14 111.6(2)
C11 N3 C8 120.8(2)
C14 N3 C8 126.4(2)
O1 C1 N1 126.3(2)
O1 C1 C2 125.6(3)
N1 C1 C2 108.1(2)
C1 C2 C3 101.8(2)
C1 C2 H2A 111.4
C3 C2 H2A 111.4
C1 C2 H2B 111.4
C3 C2 H2B 111.4
H2A C2 H2B 109.3
N2 C3 C2 118.6(2)
N2 C3 C4 114.0(2)
C2 C3 C4 103.7(2)
N2 C3 H3 106.6
C2 C3 H3 106.6
C4 C3 H3 106.6
N1 C4 C5 111.9(2)
N1 C4 C3 99.6(2)
C5 C4 C3 115.3(2)
N1 C4 H4 109.9
C5 C4 H4 109.9
C3 C4 H4 109.9
C4 C5 H5A 109.5
C4 C5 H5B 109.5
H5A C5 H5B 109.5
C4 C5 H5C 109.5
H5A C5 H5C 109.5
H5B C5 H5C 109.5
O2 C6 N2 124.9(2)
O2 C6 C7 126.7(3)
N2 C6 C7 108.4(2)
C6 C7 C8 102.9(2)
C6 C7 H7A 111.2
C8 C7 H7A 111.2
C6 C7 H7B 111.2
C8 C7 H7B 111.2
H7A C7 H7B 109.1
N3 C8 C7 114.9(2)
N3 C8 C9 113.7(2)
C7 C8 C9 103.3(2)
N3 C8 H8 108.2
C7 C8 H8 108.2
C9 C8 H8 108.2
N2 C9 C10 112.1(2)
N2 C9 C8 99.90(19)
C10 C9 C8 113.8(2)
N2 C9 H9 110.2
C10 C9 H9 110.2
C8 C9 H9 110.2
C9 C10 H10A 109.5
C9 C10 H10B 109.5
H10A C10 H10B 109.5
C9 C10 H10C 109.5
H10A C10 H10C 109.5
H10B C10 H10C 109.5
O3 C11 N3 124.1(3)
O3 C11 C12 128.0(2)
N3 C11 C12 107.9(2)
C13 C12 C11 108.0(2)
C13 C12 H12 126.0
C11 C12 H12 126.0
C12 C13 O4 136.2(3)
C12 C13 C14 111.4(2)
O4 C13 C14 112.4(2)
N3 C14 C13 101.0(2)
N3 C14 C15 114.2(2)
C13 C14 C15 110.9(2)
N3 C14 H14 110.1
C13 C14 H14 110.1
C15 C14 H14 110.1
C14 C15 H15A 109.5
C14 C15 H15B 109.5
H15A C15 H15B 109.5
C14 C15 H15C 109.5
H15A C15 H15C 109.5
H15B C15 H15C 109.5
O4 C16 C17 109.2(2)
O4 C16 C19 109.9(2)
C17 C16 C19 114.2(3)
O4 C16 C18 101.5(2)
C17 C16 C18 111.0(3)
C19 C16 C18 110.3(3)
C16 C17 H17A 109.5
C16 C17 H17B 109.5
H17A C17 H17B 109.5
C16 C17 H17C 109.5
H17A C17 H17C 109.5
H17B C17 H17C 109.5
C16 C18 H18A 109.5
C16 C18 H18B 109.5
H18A C18 H18B 109.5
C16 C18 H18C 109.5
H18A C18 H18C 109.5
H18B C18 H18C 109.5
C16 C19 H19A 109.5
C16 C19 H19B 109.5
H19A C19 H19B 109.5
C16 C19 H19C 109.5
H19A C19 H19C 109.5
H19B C19 H19C 109.5
Cl3 C20 Cl2 109.60(17)
Cl3 C20 Cl1 110.88(17)
Cl2 C20 Cl1 110.31(18)
Cl3 C20 H20 108.7
Cl2 C20 H20 108.7
Cl1 C20 H20 108.7

loop_
_geom_bond_atom_site_label_1
_geom_bond_atom_site_label_2
_geom_bond_distance
Cl1 C20 1.766(3)
Cl2 C20 1.759(3)
Cl3 C20 1.756(3)
O1 C1 1.230(3)
O2 C6 1.228(3)
O3 C11 1.230(3)
O4 C13 1.342(3)
O4 C16 1.487(3)
N1 C1 1.339(4)
N1 C4 1.466(3)
N1 H1 0.8800
N2 C6 1.349(3)
N2 C3 1.456(3)
N2 C9 1.489(3)
N3 C11 1.367(3)
N3 C14 1.457(3)
N3 C8 1.462(3)
C1 C2 1.516(4)
C2 C3 1.529(4)
C2 H2A 0.9900
C2 H2B 0.9900
C3 C4 1.547(4)
C3 H3 1.0000
C4 C5 1.521(4)
C4 H4 1.0000
C5 H5A 0.9800
C5 H5B 0.9800
C5 H5C 0.9800
C6 C7 1.505(4)
C7 C8 1.524(4)
C7 H7A 0.9900
C7 H7B 0.9900
C8 C9 1.559(4)
C8 H8 1.0000
C9 C10 1.519(4)
C9 H9 1.0000
C10 H10A 0.9800
C10 H10B 0.9800
C10 H10C 0.9800
C11 C12 1.466(4)
C12 C13 1.329(4)
C12 H12 0.9500
C13 C14 1.518(4)
C14 C15 1.523(4)
C14 H14 1.0000
C15 H15A 0.9800
C15 H15B 0.9800
C15 H15C 0.9800
C16 C17 1.508(4)
C16 C19 1.513(4)
C16 C18 1.519(4)
C17 H17A 0.9800
C17 H17B 0.9800
C17 H17C 0.9800
C18 H18A 0.9800
C18 H18B 0.9800
C18 H18C 0.9800
C19 H19A 0.9800
C19 H19B 0.9800
C19 H19C 0.9800
C20 H20 1.0000

loop_
_geom_torsion_atom_site_label_1
_geom_torsion_atom_site_label_2
_geom_torsion_atom_site_label_3
_geom_torsion_atom_site_label_4
_geom_torsion
C4 N1 C1 O1 176.4(3)
C4 N1 C1 C2 -2.9(3)
O1 C1 C2 C3 161.4(3)
N1 C1 C2 C3 -19.3(3)
C6 N2 C3 C2 146.2(2)
C9 N2 C3 C2 -33.1(4)
C6 N2 C3 C4 -91.3(3)
C9 N2 C3 C4 89.4(3)
C1 C2 C3 N2 160.2(2)
C1 C2 C3 C4 32.7(3)
C1 N1 C4 C5 -99.1(3)
C1 N1 C4 C3 23.3(3)
N2 C3 C4 N1 -163.9(2)
C2 C3 C4 N1 -33.6(2)
N2 C3 C4 C5 -44.0(3)
C2 C3 C4 C5 86.3(3)
C3 N2 C6 O2 -0.7(4)
C9 N2 C6 O2 178.7(2)
C3 N2 C6 C7 180.0(2)
C9 N2 C6 C7 -0.6(3)
O2 C6 C7 C8 159.9(3)
N2 C6 C7 C8 -20.8(3)
C11 N3 C8 C7 -175.0(2)
C14 N3 C8 C7 -8.6(4)
C11 N3 C8 C9 -56.2(3)
C14 N3 C8 C9 110.2(3)
C6 C7 C8 N3 157.3(2)
C6 C7 C8 C9 32.9(3)
C6 N2 C9 C10 -99.7(3)
C3 N2 C9 C10 79.6(3)
C6 N2 C9 C8 21.1(3)
C3 N2 C9 C8 -159.6(2)
N3 C8 C9 N2 -157.6(2)
C7 C8 C9 N2 -32.3(2)
N3 C8 C9 C10 -37.9(3)
C7 C8 C9 C10 87.3(3)
C14 N3 C11 O3 -178.2(3)
C8 N3 C11 O3 -10.0(4)
C14 N3 C11 C12 0.7(3)
C8 N3 C11 C12 169.0(2)
O3 C11 C12 C13 176.7(3)
N3 C11 C12 C13 -2.2(3)
C11 C12 C13 O4 -179.1(3)
C11 C12 C13 C14 2.8(3)
C16 O4 C13 C12 -6.0(5)
C16 O4 C13 C14 172.0(2)
C11 N3 C14 C13 0.9(3)
C8 N3 C14 C13 -166.6(2)
C11 N3 C14 C15 -118.1(3)
C8 N3 C14 C15 74.4(3)
C12 C13 C14 N3 -2.3(3)
O4 C13 C14 N3 179.1(2)
C12 C13 C14 C15 119.1(3)
O4 C13 C14 C15 -59.5(3)
C13 O4 C16 C17 -60.9(3)
C13 O4 C16 C19 65.2(3)
C13 O4 C16 C18 -178.1(3)
